data_7223391
loop_
_publ_author_name
'Vrdoljak, Visnja'
'Pavlovi\'c, Gordana'
'Hrenar, Tomica'
'Rub\<ci\'c, Mirta'
'Siega, Patrizia'
'Dreos, Renata'
'Cindric, Marina'

_publ_section_title
;
 Cobalt(III) complexes with tridentate hydrazone ligands: protonation
 state and hydrogen bonds competition
;
_journal_name_full 'RSC Adv.'
_journal_paper_doi 10.1039/C5RA22068H
_journal_year 2015
_chemical_formula_moiety 'C30 H25 Co N4 O8'
_chemical_formula_sum 'C30 H25 Co N4 O8'
_chemical_formula_weight 628.47
_chemical_name_systematic
;
(2-oxy-3-methoxybenzaldehyde 4-hydroxybenzoylhydrazonato-O,N,O)
(2-oxy-3-methoxybenzaldehyde 4-hydroxybenzoylhydrazidato-O,N,O)
cobalt(III)
;
_space_group_crystal_system triclinic
_space_group_IT_number 2
_space_group_name_Hall '-P 1'
_space_group_name_H-M_alt 'P -1'
_symmetry_space_group_name_Hall '-P 1'
_symmetry_space_group_name_H-M 'P -1'
_atom_sites_solution_hydrogens mixed
_audit_creation_method SHELXL-2014
_audit_update_record
;
2015-10-21 deposited with the CCDC.
2015-11-30 downloaded from the CCDC.
;
_cell_angle_alpha 102.594(3)
_cell_angle_beta 107.080(4)
_cell_angle_gamma 97.463(3)
_cell_formula_units_Z 2
_cell_length_a 10.2428(4)
_cell_length_b 12.2495(4)
_cell_length_c 13.1323(6)
_cell_measurement_reflns_used 4905
_cell_measurement_temperature 296(2)
_cell_measurement_theta_max 72.8370
_cell_measurement_theta_min 4.4710
_cell_volume 1503.55(11)
_computing_cell_refinement 'CrysAlisPro, Agilent  Technologies, Version 1.171.36.28'
_computing_data_collection 'CrysAlisPro, Agilent  Technologies, Version 1.171.36.28'
_computing_data_reduction 'CrysAlisPro, Agilent  Technologies, Version 1.171.36.28'
_computing_molecular_graphics 'MERCURY 3.3. (CCDC, 2013)'
_computing_publication_material 'SHELXL-2014 (Sheldrick, 2014)'
_computing_structure_refinement 'SHELXL-2014 (Sheldrick, 2014)'
_computing_structure_solution 'SHELXS-2014 (Sheldrick, 2014)'
_diffrn_ambient_temperature 296(2)
_diffrn_measured_fraction_theta_full 0.999
_diffrn_measured_fraction_theta_max 0.999
_diffrn_measurement_device_type 'Xcalibur, Sapphire3, Gemini'
_diffrn_measurement_method '\w scan'
_diffrn_radiation_type CuK\a
_diffrn_radiation_wavelength 1.54184
_diffrn_reflns_av_R_equivalents 0.0465
_diffrn_reflns_av_unetI/netI 0.0456
_diffrn_reflns_laue_measured_fraction_full 0.999
_diffrn_reflns_laue_measured_fraction_max 0.999
_diffrn_reflns_limit_h_max 12
_diffrn_reflns_limit_h_min -12
_diffrn_reflns_limit_k_max 14
_diffrn_reflns_limit_k_min -14
_diffrn_reflns_limit_l_max 15
_diffrn_reflns_limit_l_min -15
_diffrn_reflns_number 14098
_diffrn_reflns_point_group_measured_fraction_full 0.999
_diffrn_reflns_point_group_measured_fraction_max 0.999
_diffrn_reflns_theta_full 67.684
_diffrn_reflns_theta_max 69.986
_diffrn_reflns_theta_min 3.657
_diffrn_source 'Enhance (Cu) X-ray Source'
_exptl_absorpt_coefficient_mu 4.953
_exptl_absorpt_correction_T_max 1.00000
_exptl_absorpt_correction_T_min 0.78280
_exptl_absorpt_correction_type multi-scan
_exptl_absorpt_process_details
;
CrysAlisPro, Agilent Technologies,
Version 1.171.37.35.
Empirical absorption correction using spherical 
harmonics,implemented in SCALE3 ABSPACK 
scaling algorithm.
;
_exptl_crystal_colour red
_exptl_crystal_density_diffrn 1.388
_exptl_crystal_description plate
_exptl_crystal_F_000 648
_exptl_crystal_size_max 0.51
_exptl_crystal_size_mid 0.29
_exptl_crystal_size_min 0.17
_refine_diff_density_max 0.670
_refine_diff_density_min -0.474
_refine_diff_density_rms 0.069
_refine_ls_extinction_method none
_refine_ls_goodness_of_fit_ref 1.065
_refine_ls_hydrogen_treatment mixed
_refine_ls_matrix_type full
_refine_ls_number_parameters 399
_refine_ls_number_reflns 5695
_refine_ls_number_restraints 3
_refine_ls_restrained_S_all 1.064
_refine_ls_R_factor_all 0.0630
_refine_ls_R_factor_gt 0.0532
_refine_ls_shift/su_max 0.001
_refine_ls_shift/su_mean 0.000
_refine_ls_structure_factor_coef Fsqd
_refine_ls_weighting_details 'w=1/[\s^2^(Fo^2^)+(0.0986P)^2^+0.0628P] where P=(Fo^2^+2Fc^2^)/3'
_refine_ls_weighting_scheme calc
_refine_ls_wR_factor_gt 0.1488
_refine_ls_wR_factor_ref 0.1571
_reflns_Friedel_coverage 0.000
_reflns_number_gt 4810
_reflns_number_total 5695
_reflns_threshold_expression 'I > 2\s(I)'
_cod_data_source_file c5ra22068h2.cif
_cod_data_source_block 2
_cod_database_code 7223391
_shelx_space_group_comment
;
The symmetry employed for this shelxl refinement is uniquely defined
by the following loop, which should always be used as a source of
symmetry information in preference to the above space-group names.
They are only intended as comments.
;
_shelxl_version_number 2014-3

loop_
_space_group_symop_operation_xyz
'x, y, z'
'-x, -y, -z'

loop_
_atom_site_label
_atom_site_type_symbol
_atom_site_fract_x
_atom_site_fract_y
_atom_site_fract_z
_atom_site_U_iso_or_equiv
_atom_site_adp_type
_atom_site_occupancy
_atom_site_site_symmetry_order
_atom_site_calc_flag
_atom_site_refinement_flags_posn
_atom_site_refinement_flags_adp
Co1 Co 0.40002(5) 0.29820(4) 0.79587(4) 0.03409(15) Uani 1 1 d . .
N11 N 0.3546(2) 0.4031(2) 0.90104(19) 0.0358(5) Uani 1 1 d . .
N12 N 0.3834(3) 0.3741(2) 1.0000(2) 0.0385(5) Uani 1 1 d D .
H12N H 0.367(3) 0.411(3) 1.055(2) 0.046 Uiso 1 1 d D U
N21 N 0.4314(3) 0.1775(2) 0.69766(19) 0.0369(5) Uani 1 1 d . .
N22 N 0.3241(3) 0.0816(2) 0.6561(2) 0.0404(5) Uani 1 1 d . .
O11 O 0.4632(2) 0.23072(17) 0.91646(16) 0.0406(5) Uani 1 1 d . .
O12 O 0.3318(2) 0.36498(17) 0.68019(17) 0.0433(5) Uani 1 1 d . .
O13 O 0.5641(3) 0.1091(2) 1.3732(2) 0.0613(7) Uani 1 1 d D .
H13O H 0.613(4) 0.061(3) 1.370(4) 0.074 Uiso 1 1 d D U
O14 O 0.2702(4) 0.4381(2) 0.5084(2) 0.0797(9) Uani 1 1 d . .
O21 O 0.2245(2) 0.20089(17) 0.75682(18) 0.0421(5) Uani 1 1 d . .
O22 O 0.5788(2) 0.39374(17) 0.83625(17) 0.0399(5) Uani 1 1 d . .
O23 O -0.2903(3) -0.2124(2) 0.5429(2) 0.0623(7) Uani 1 1 d D .
H23O H -0.291(5) -0.270(3) 0.497(3) 0.075 Uiso 1 1 d D U
O24 O 0.8066(2) 0.5463(2) 0.9042(2) 0.0551(6) Uani 1 1 d . .
C11 C 0.4363(3) 0.2804(2) 1.0019(2) 0.0382(6) Uani 1 1 d . .
C12 C 0.4632(3) 0.2356(2) 1.0987(2) 0.0398(6) Uani 1 1 d . .
C13 C 0.4382(4) 0.2864(3) 1.1951(3) 0.0513(8) Uani 1 1 d . .
H13 H 0.3995 0.3511 1.1988 0.062 Uiso 1 1 calc R U
C14 C 0.4697(4) 0.2424(3) 1.2841(3) 0.0549(8) Uani 1 1 d . .
H14 H 0.4513 0.2768 1.3474 0.066 Uiso 1 1 calc R U
C15 C 0.5296(4) 0.1458(3) 1.2808(3) 0.0467(7) Uani 1 1 d . .
C16 C 0.5527(4) 0.0937(3) 1.1849(3) 0.0532(8) Uani 1 1 d . .
H16 H 0.5897 0.0281 1.1810 0.064 Uiso 1 1 calc R U
C17 C 0.5215(4) 0.1380(3) 1.0958(3) 0.0504(8) Uani 1 1 d . .
H17 H 0.5391 0.1028 1.0323 0.060 Uiso 1 1 calc R U
C18 C 0.2998(3) 0.4905(2) 0.8903(3) 0.0392(6) Uani 1 1 d . .
H18 H 0.2837 0.5349 0.9508 0.047 Uiso 1 1 calc R U
C19 C 0.2628(3) 0.5214(2) 0.7883(3) 0.0402(6) Uani 1 1 d . .
C21 C 0.2200(3) 0.1019(2) 0.6917(2) 0.0383(6) Uani 1 1 d . .
C22 C 0.0925(3) 0.0137(2) 0.6577(3) 0.0410(6) Uani 1 1 d . .
C23 C 0.0689(3) -0.0883(3) 0.5768(3) 0.0453(7) Uani 1 1 d . .
H23 H 0.1387 -0.1040 0.5473 0.054 Uiso 1 1 calc R U
C24 C -0.0565(4) -0.1671(3) 0.5393(3) 0.0465(7) Uani 1 1 d . .
H24 H -0.0695 -0.2356 0.4867 0.056 Uiso 1 1 calc R U
C25 C -0.1622(4) -0.1431(3) 0.5807(3) 0.0477(7) Uani 1 1 d . .
C26 C -0.1402(4) -0.0436(3) 0.6620(3) 0.0612(10) Uani 1 1 d . .
H26 H -0.2103 -0.0286 0.6914 0.073 Uiso 1 1 calc R U
C27 C -0.0130(4) 0.0348(3) 0.7004(3) 0.0575(9) Uani 1 1 d . .
H27 H 0.0009 0.1018 0.7553 0.069 Uiso 1 1 calc R U
C28 C 0.5396(4) 0.1748(3) 0.6676(3) 0.0461(7) Uani 1 1 d . .
H28 H 0.5389 0.1104 0.6145 0.055 Uiso 1 1 calc R U
C29 C 0.6616(4) 0.2652(3) 0.7109(3) 0.0460(7) Uani 1 1 d . .
C110 C 0.2816(3) 0.4588(2) 0.6916(3) 0.0420(7) Uani 1 1 d . .
C111 C 0.2434(4) 0.5007(3) 0.5964(3) 0.0552(8) Uani 1 1 d . .
C112 C 0.1843(5) 0.5959(3) 0.5974(3) 0.0651(10) Uani 1 1 d . .
H112 H 0.1564 0.6199 0.5332 0.078 Uiso 1 1 calc R U
C113 C 0.1661(4) 0.6562(3) 0.6932(3) 0.0614(10) Uani 1 1 d . .
H113 H 0.1265 0.7204 0.6930 0.074 Uiso 1 1 calc R U
C114 C 0.2060(3) 0.6218(3) 0.7867(3) 0.0506(8) Uani 1 1 d . .
H114 H 0.1962 0.6642 0.8511 0.061 Uiso 1 1 calc R U
C115 C 0.2450(9) 0.4721(5) 0.4123(5) 0.131(3) Uani 1 1 d . .
H11A H 0.1484 0.4759 0.3845 0.196 Uiso 1 1 calc R U
H11B H 0.2669 0.4180 0.3581 0.196 Uiso 1 1 calc R U
H11C H 0.3023 0.5462 0.4273 0.196 Uiso 1 1 calc R U
C210 C 0.6755(3) 0.3676(3) 0.7922(2) 0.0390(6) Uani 1 1 d . .
C211 C 0.8026(3) 0.4477(3) 0.8290(3) 0.0449(7) Uani 1 1 d . .
C212 C 0.9114(4) 0.4258(3) 0.7918(3) 0.0576(9) Uani 1 1 d . .
H212 H 0.9949 0.4796 0.8193 0.069 Uiso 1 1 calc R U
C213 C 0.8983(4) 0.3250(4) 0.7143(4) 0.0669(11) Uani 1 1 d . .
H213 H 0.9729 0.3105 0.6905 0.080 Uiso 1 1 calc R U
C214 C 0.7747(4) 0.2464(3) 0.6728(4) 0.0621(10) Uani 1 1 d . .
H214 H 0.7648 0.1798 0.6188 0.075 Uiso 1 1 calc R U
C215 C 0.9237(4) 0.6385(4) 0.9372(4) 0.0744(12) Uani 1 1 d . .
H21A H 1.0068 0.6149 0.9737 0.112 Uiso 1 1 calc R U
H21B H 0.9103 0.7026 0.9871 0.112 Uiso 1 1 calc R U
H21C H 0.9328 0.6600 0.8732 0.112 Uiso 1 1 calc R U

loop_
_atom_site_aniso_label
_atom_site_aniso_U_11
_atom_site_aniso_U_22
_atom_site_aniso_U_33
_atom_site_aniso_U_23
_atom_site_aniso_U_13
_atom_site_aniso_U_12
Co1 0.0393(3) 0.0317(2) 0.0357(2) 0.00782(17) 0.01826(19) 0.01135(17)
N11 0.0363(12) 0.0352(12) 0.0371(12) 0.0076(10) 0.0149(10) 0.0087(9)
N12 0.0482(14) 0.0353(12) 0.0367(12) 0.0074(10) 0.0205(11) 0.0141(10)
N21 0.0432(13) 0.0354(12) 0.0369(12) 0.0099(10) 0.0183(11) 0.0131(10)
N22 0.0480(14) 0.0360(12) 0.0394(13) 0.0083(10) 0.0178(11) 0.0121(10)
O11 0.0508(12) 0.0406(11) 0.0382(10) 0.0128(9) 0.0199(9) 0.0204(9)
O12 0.0567(13) 0.0380(11) 0.0378(11) 0.0115(9) 0.0159(10) 0.0168(9)
O13 0.092(2) 0.0623(16) 0.0488(13) 0.0246(12) 0.0347(13) 0.0404(14)
O14 0.137(3) 0.0625(17) 0.0513(15) 0.0233(13) 0.0367(17) 0.0332(18)
O21 0.0452(11) 0.0369(10) 0.0482(12) 0.0081(9) 0.0223(10) 0.0123(9)
O22 0.0406(11) 0.0407(11) 0.0415(11) 0.0056(8) 0.0216(9) 0.0101(8)
O23 0.0605(15) 0.0517(15) 0.0709(17) 0.0029(12) 0.0313(14) -0.0007(12)
O24 0.0463(12) 0.0503(13) 0.0678(15) 0.0018(11) 0.0311(12) 0.0024(10)
C11 0.0382(14) 0.0387(14) 0.0404(15) 0.0096(12) 0.0177(12) 0.0082(11)
C12 0.0461(16) 0.0356(14) 0.0417(15) 0.0098(12) 0.0202(13) 0.0101(12)
C13 0.064(2) 0.0553(19) 0.0507(18) 0.0201(15) 0.0315(16) 0.0300(16)
C14 0.073(2) 0.059(2) 0.0497(18) 0.0164(16) 0.0367(17) 0.0294(18)
C15 0.0557(19) 0.0453(17) 0.0456(17) 0.0165(13) 0.0216(15) 0.0144(14)
C16 0.082(2) 0.0364(16) 0.0498(18) 0.0134(14) 0.0281(18) 0.0240(16)
C17 0.073(2) 0.0417(16) 0.0409(16) 0.0089(13) 0.0233(16) 0.0226(16)
C18 0.0413(15) 0.0321(14) 0.0470(16) 0.0058(12) 0.0217(13) 0.0090(11)
C19 0.0373(14) 0.0336(14) 0.0509(17) 0.0123(12) 0.0162(13) 0.0068(11)
C21 0.0493(16) 0.0362(14) 0.0339(14) 0.0116(11) 0.0167(12) 0.0140(12)
C22 0.0512(17) 0.0329(14) 0.0423(15) 0.0124(12) 0.0184(14) 0.0098(12)
C23 0.0494(17) 0.0443(16) 0.0464(17) 0.0123(13) 0.0205(14) 0.0137(13)
C24 0.0582(19) 0.0369(15) 0.0426(16) 0.0054(13) 0.0179(15) 0.0108(13)
C25 0.0503(18) 0.0410(16) 0.0543(18) 0.0138(14) 0.0215(15) 0.0067(13)
C26 0.061(2) 0.054(2) 0.075(3) 0.0051(18) 0.042(2) 0.0081(17)
C27 0.065(2) 0.0418(18) 0.063(2) -0.0009(16) 0.0320(19) 0.0049(16)
C28 0.0569(19) 0.0406(16) 0.0458(16) 0.0040(13) 0.0275(15) 0.0165(14)
C29 0.0542(18) 0.0415(16) 0.0525(18) 0.0104(14) 0.0310(15) 0.0174(14)
C110 0.0446(16) 0.0326(14) 0.0458(16) 0.0097(12) 0.0125(13) 0.0061(12)
C111 0.070(2) 0.0463(18) 0.0505(19) 0.0178(15) 0.0182(17) 0.0132(16)
C112 0.080(3) 0.054(2) 0.064(2) 0.0291(18) 0.016(2) 0.0212(19)
C113 0.067(2) 0.0457(19) 0.081(3) 0.0290(18) 0.024(2) 0.0264(17)
C114 0.0512(18) 0.0400(16) 0.067(2) 0.0161(15) 0.0254(16) 0.0157(14)
C115 0.243(9) 0.113(5) 0.080(4) 0.056(3) 0.077(5) 0.082(5)
C210 0.0428(15) 0.0403(15) 0.0415(15) 0.0135(12) 0.0212(13) 0.0134(12)
C211 0.0467(16) 0.0479(17) 0.0491(17) 0.0150(14) 0.0254(14) 0.0161(13)
C212 0.0471(18) 0.059(2) 0.077(2) 0.0196(18) 0.0339(18) 0.0135(15)
C213 0.062(2) 0.065(2) 0.093(3) 0.016(2) 0.053(2) 0.0231(18)
C214 0.066(2) 0.055(2) 0.080(3) 0.0093(18) 0.048(2) 0.0214(17)
C215 0.057(2) 0.063(2) 0.094(3) -0.002(2) 0.036(2) -0.0037(19)

loop_
_atom_type_symbol
_atom_type_description
_atom_type_scat_dispersion_real
_atom_type_scat_dispersion_imag
_atom_type_scat_source
C C 0.0181 0.0091 'International Tables Vol C Tables 4.2.6.8 and 6.1.1.4'
H H 0.0000 0.0000 'International Tables Vol C Tables 4.2.6.8 and 6.1.1.4'
N N 0.0311 0.0180 'International Tables Vol C Tables 4.2.6.8 and 6.1.1.4'
O O 0.0492 0.0322 'International Tables Vol C Tables 4.2.6.8 and 6.1.1.4'
Co Co -2.3653 3.6143 'International Tables Vol C Tables 4.2.6.8 and 6.1.1.4'

loop_
_geom_angle_atom_site_label_1
_geom_angle_atom_site_label_2
_geom_angle_atom_site_label_3
_geom_angle
N21 Co1 O12 90.40(10)
N21 Co1 N11 171.64(10)
O12 Co1 N11 94.87(10)
N21 Co1 O21 83.18(10)
O12 Co1 O21 91.09(10)
N11 Co1 O21 90.23(10)
N21 Co1 O22 96.14(10)
O12 Co1 O22 89.96(9)
N11 Co1 O22 90.36(9)
O21 Co1 O22 178.75(9)
N21 Co1 O11 91.28(10)
O12 Co1 O11 177.53(9)
N11 Co1 O11 83.27(9)
O21 Co1 O11 87.31(9)
O22 Co1 O11 91.66(9)
C18 N11 N12 119.8(2)
C18 N11 Co1 129.1(2)
N12 N11 Co1 111.02(17)
C11 N12 N11 115.4(2)
C11 N12 H12N 122(2)
N11 N12 H12N 123(2)
C28 N21 N22 118.7(3)
C28 N21 Co1 127.2(2)
N22 N21 Co1 114.08(18)
C21 N22 N21 110.1(2)
C11 O11 Co1 111.98(18)
C110 O12 Co1 124.09(19)
C15 O13 H13O 113(3)
C111 O14 C115 119.9(4)
C21 O21 Co1 110.44(19)
C210 O22 Co1 123.79(19)
C25 O23 H23O 109(3)
C211 O24 C215 118.6(3)
O11 C11 N12 118.1(3)
O11 C11 C12 120.7(3)
N12 C11 C12 121.2(3)
C13 C12 C17 118.2(3)
C13 C12 C11 123.7(3)
C17 C12 C11 118.1(3)
C14 C13 C12 120.9(3)
C14 C13 H13 119.5
C12 C13 H13 119.5
C13 C14 C15 120.4(3)
C13 C14 H14 119.8
C15 C14 H14 119.8
O13 C15 C16 123.1(3)
O13 C15 C14 117.8(3)
C16 C15 C14 119.1(3)
C17 C16 C15 120.5(3)
C17 C16 H16 119.8
C15 C16 H16 119.8
C16 C17 C12 120.9(3)
C16 C17 H17 119.5
C12 C17 H17 119.5
N11 C18 C19 122.0(3)
N11 C18 H18 119.0
C19 C18 H18 119.0
C110 C19 C18 123.3(3)
C110 C19 C114 119.6(3)
C18 C19 C114 117.1(3)
O21 C21 N22 121.9(3)
O21 C21 C22 117.5(3)
N22 C21 C22 120.6(3)
C27 C22 C23 118.1(3)
C27 C22 C21 119.7(3)
C23 C22 C21 122.0(3)
C24 C23 C22 121.4(3)
C24 C23 H23 119.3
C22 C23 H23 119.3
C25 C24 C23 119.6(3)
C25 C24 H24 120.2
C23 C24 H24 120.2
O23 C25 C26 117.3(3)
O23 C25 C24 122.8(3)
C26 C25 C24 119.9(3)
C25 C26 C27 120.2(3)
C25 C26 H26 119.9
C27 C26 H26 119.9
C22 C27 C26 120.7(3)
C22 C27 H27 119.7
C26 C27 H27 119.7
N21 C28 C29 123.9(3)
N21 C28 H28 118.0
C29 C28 H28 118.0
C214 C29 C210 119.6(3)
C214 C29 C28 116.9(3)
C210 C29 C28 123.4(3)
O12 C110 C19 126.6(3)
O12 C110 C111 116.0(3)
C19 C110 C111 117.4(3)
O14 C111 C112 125.3(3)
O14 C111 C110 113.6(3)
C112 C111 C110 121.1(3)
C111 C112 C113 120.6(3)
C111 C112 H112 119.7
C113 C112 H112 119.7
C114 C113 C112 120.1(3)
C114 C113 H113 120.0
C112 C113 H113 120.0
C113 C114 C19 121.1(3)
C113 C114 H114 119.5
C19 C114 H114 119.5
O14 C115 H11A 109.5
O14 C115 H11B 109.5
H11A C115 H11B 109.5
O14 C115 H11C 109.5
H11A C115 H11C 109.5
H11B C115 H11C 109.5
O22 C210 C211 117.5(3)
O22 C210 C29 125.3(3)
C211 C210 C29 117.1(3)
O24 C211 C212 124.4(3)
O24 C211 C210 113.9(3)
C212 C211 C210 121.7(3)
C211 C212 C213 120.8(4)
C211 C212 H212 119.6
C213 C212 H212 119.6
C214 C213 C212 119.6(3)
C214 C213 H213 120.2
C212 C213 H213 120.2
C213 C214 C29 121.0(3)
C213 C214 H214 119.5
C29 C214 H214 119.5
O24 C215 H21A 109.5
O24 C215 H21B 109.5
H21A C215 H21B 109.5
O24 C215 H21C 109.5
H21A C215 H21C 109.5
H21B C215 H21C 109.5

loop_
_geom_bond_atom_site_label_1
_geom_bond_atom_site_label_2
_geom_bond_distance
Co1 N21 1.867(2)
Co1 O12 1.879(2)
Co1 N11 1.880(2)
Co1 O21 1.884(2)
Co1 O22 1.899(2)
Co1 O11 1.928(2)
N11 C18 1.287(4)
N11 N12 1.380(3)
N12 C11 1.333(4)
N12 H12N 0.837(18)
N21 C28 1.283(4)
N21 N22 1.385(3)
N22 C21 1.315(4)
O11 C11 1.278(3)
O12 C110 1.316(4)
O13 C15 1.351(4)
O13 H13O 0.819(19)
O14 C111 1.361(5)
O14 C115 1.379(5)
O21 C21 1.309(3)
O22 C210 1.325(3)
O23 C25 1.354(4)
O23 H23O 0.818(19)
O24 C211 1.372(4)
O24 C215 1.424(4)
C11 C12 1.459(4)
C12 C13 1.394(4)
C12 C17 1.403(4)
C13 C14 1.363(5)
C13 H13 0.9300
C14 C15 1.400(5)
C14 H14 0.9300
C15 C16 1.383(5)
C16 C17 1.366(5)
C16 H16 0.9300
C17 H17 0.9300
C18 C19 1.429(4)
C18 H18 0.9300
C19 C110 1.411(4)
C19 C114 1.430(4)
C21 C22 1.467(4)
C22 C27 1.384(5)
C22 C23 1.393(4)
C23 C24 1.386(4)
C23 H23 0.9300
C24 C25 1.382(5)
C24 H24 0.9300
C25 C26 1.376(5)
C26 C27 1.397(5)
C26 H26 0.9300
C27 H27 0.9300
C28 C29 1.435(5)
C28 H28 0.9300
C29 C214 1.416(4)
C29 C210 1.419(4)
C110 C111 1.422(4)
C111 C112 1.381(5)
C112 C113 1.390(6)
C112 H112 0.9300
C113 C114 1.353(5)
C113 H113 0.9300
C114 H114 0.9300
C115 H11A 0.9600
C115 H11B 0.9600
C115 H11C 0.9600
C210 C211 1.408(4)
C211 C212 1.375(4)
C212 C213 1.381(6)
C212 H212 0.9300
C213 C214 1.369(5)
C213 H213 0.9300
C214 H214 0.9300
C215 H21A 0.9600
C215 H21B 0.9600
C215 H21C 0.9600

loop_
_geom_torsion_atom_site_label_1
_geom_torsion_atom_site_label_2
_geom_torsion_atom_site_label_3
_geom_torsion_atom_site_label_4
_geom_torsion
O12 Co1 N11 C18 -2.0(3)
O21 Co1 N11 C18 -93.1(3)
O22 Co1 N11 C18 88.0(3)
O11 Co1 N11 C18 179.7(3)
O12 Co1 N11 N12 175.88(18)
O21 Co1 N11 N12 84.77(18)
O22 Co1 N11 N12 -94.12(18)
O11 Co1 N11 N12 -2.49(18)
C18 N11 N12 C11 178.1(3)
Co1 N11 N12 C11 0.0(3)
O12 Co1 N21 C28 85.2(3)
O21 Co1 N21 C28 176.2(3)
O22 Co1 N21 C28 -4.8(3)
O11 Co1 N21 C28 -96.6(3)
O12 Co1 N21 N22 -95.82(19)
O21 Co1 N21 N22 -4.77(18)
O22 Co1 N21 N22 174.17(18)
O11 Co1 N21 N22 82.37(19)
C28 N21 N22 C21 -177.0(3)
Co1 N21 N22 C21 3.9(3)
N21 Co1 O12 C110 177.1(2)
N11 Co1 O12 C110 3.6(2)
O21 Co1 O12 C110 93.9(2)
O22 Co1 O12 C110 -86.8(2)
N21 Co1 O21 C21 4.56(19)
O12 Co1 O21 C21 94.83(19)
N11 Co1 O21 C21 -170.29(19)
O11 Co1 O21 C21 -87.04(19)
N21 Co1 O22 C210 3.4(2)
O12 Co1 O22 C210 -87.0(2)
N11 Co1 O22 C210 178.2(2)
O11 Co1 O22 C210 94.9(2)
Co1 O11 C11 N12 -6.1(3)
Co1 O11 C11 C12 174.0(2)
N11 N12 C11 O11 4.2(4)
N11 N12 C11 C12 -176.0(2)
O11 C11 C12 C13 179.1(3)
N12 C11 C12 C13 -0.8(5)
O11 C11 C12 C17 1.1(4)
N12 C11 C12 C17 -178.8(3)
C17 C12 C13 C14 0.1(5)
C11 C12 C13 C14 -177.9(3)
C12 C13 C14 C15 0.8(6)
C13 C14 C15 O13 177.2(3)
C13 C14 C15 C16 -1.8(6)
O13 C15 C16 C17 -176.9(3)
C14 C15 C16 C17 2.0(6)
C15 C16 C17 C12 -1.1(6)
C13 C12 C17 C16 0.1(5)
C11 C12 C17 C16 178.2(3)
N12 N11 C18 C19 -177.5(2)
Co1 N11 C18 C19 0.2(4)
N11 C18 C19 C110 0.7(5)
N11 C18 C19 C114 -178.4(3)
Co1 O21 C21 N22 -3.9(3)
Co1 O21 C21 C22 177.1(2)
N21 N22 C21 O21 0.1(4)
N21 N22 C21 C22 179.1(2)
O21 C21 C22 C27 -4.2(4)
N22 C21 C22 C27 176.7(3)
O21 C21 C22 C23 170.9(3)
N22 C21 C22 C23 -8.2(4)
C27 C22 C23 C24 0.2(5)
C21 C22 C23 C24 -175.0(3)
C22 C23 C24 C25 1.7(5)
C23 C24 C25 O23 175.6(3)
C23 C24 C25 C26 -2.7(5)
O23 C25 C26 C27 -176.5(3)
C24 C25 C26 C27 1.9(6)
C23 C22 C27 C26 -1.0(6)
C21 C22 C27 C26 174.3(3)
C25 C26 C27 C22 -0.1(6)
N22 N21 C28 C29 -175.2(3)
Co1 N21 C28 C29 3.7(5)
N21 C28 C29 C214 177.0(3)
N21 C28 C29 C210 0.1(5)
Co1 O12 C110 C19 -3.8(4)
Co1 O12 C110 C111 176.0(2)
C18 C19 C110 O12 1.2(5)
C114 C19 C110 O12 -179.7(3)
C18 C19 C110 C111 -178.5(3)
C114 C19 C110 C111 0.6(4)
C115 O14 C111 C112 3.6(7)
C115 O14 C111 C110 -176.7(5)
O12 C110 C111 O14 -2.3(5)
C19 C110 C111 O14 177.4(3)
O12 C110 C111 C112 177.4(3)
C19 C110 C111 C112 -2.9(5)
O14 C111 C112 C113 -177.6(4)
C110 C111 C112 C113 2.8(6)
C111 C112 C113 C114 -0.2(6)
C112 C113 C114 C19 -2.1(6)
C110 C19 C114 C113 1.9(5)
C18 C19 C114 C113 -178.9(3)
Co1 O22 C210 C211 179.0(2)
Co1 O22 C210 C29 -1.1(4)
C214 C29 C210 O22 -178.3(3)
C28 C29 C210 O22 -1.4(5)
C214 C29 C210 C211 1.7(5)
C28 C29 C210 C211 178.5(3)
C215 O24 C211 C212 7.7(5)
C215 O24 C211 C210 -172.8(3)
O22 C210 C211 O24 -2.5(4)
C29 C210 C211 O24 177.6(3)
O22 C210 C211 C212 177.0(3)
C29 C210 C211 C212 -3.0(5)
O24 C211 C212 C213 -178.8(4)
C210 C211 C212 C213 1.8(6)
C211 C212 C213 C214 0.9(7)
C212 C213 C214 C29 -2.2(7)
C210 C29 C214 C213 0.9(6)
C28 C29 C214 C213 -176.2(4)
